data_7039474
loop_
_publ_author_name
'Duan, Xin-E'
'Tong, Hong-Bo'
'Wei, Xue-Hong'
'Shi, He-Ping'
'Bai, Sheng-Di'
'Bai, Tao'
'Zhang, Jing'
'Zhang, Yong-Bin'
'Liu, Dian-Sheng'

_publ_section_title
;
 Coordination reactions of
 2-pyridinecarboxaldehyde-phenylhydrazonatolithium with selected
 transition metal (Zn, Sn, Fe, Co, Ni and Zr) chlorides and its coupling
 reaction with dichloromethane.
;
_journal_issue 27
_journal_name_full 'Dalton transactions (Cambridge, England : 2003)'
_journal_page_first 11061
_journal_page_last 11070
_journal_paper_doi 10.1039/c6dt01183g
_journal_volume 45
_journal_year 2016
_chemical_formula_moiety 'C25 H22 N6'
_chemical_formula_sum 'C25 H22 N6'
_chemical_formula_weight 406.49
_chemical_melting_point 472.0(10)
_chemical_name_systematic
; 
 ? 
;
_space_group_IT_number 15
_symmetry_cell_setting monoclinic
_symmetry_space_group_name_Hall '-C 2yc'
_symmetry_space_group_name_H-M 'C 1 2/c 1'
_atom_sites_solution_hydrogens geom
_atom_sites_solution_primary direct
_atom_sites_solution_secondary difmap
_audit_creation_method SHELXL-97
_audit_update_record
;
2016-03-23 deposited with the CCDC.
2016-06-10 downloaded from the CCDC.
;
_cell_angle_alpha 90.00
_cell_angle_beta 113.00(3)
_cell_angle_gamma 90.00
_cell_formula_units_Z 4
_cell_length_a 25.670(5)
_cell_length_b 8.1100(16)
_cell_length_c 10.500(2)
_cell_measurement_reflns_used 652
_cell_measurement_temperature 293(2)
_cell_measurement_theta_max 23.53
_cell_measurement_theta_min 2.65
_cell_volume 2012.2(8)
_computing_cell_refinement SAINT
_computing_data_collection SMART
_computing_data_reduction SAINT
_computing_molecular_graphics 'Bruker SHELXTL'
_computing_publication_material 'Bruker SHELXTL'
_computing_structure_refinement 'SHELXS-97 (Sheldrick, 2008)'
_computing_structure_solution 'SHELXS-97 (Sheldrick, 2008)'
_diffrn_ambient_temperature 293(2)
_diffrn_measured_fraction_theta_full 0.999
_diffrn_measured_fraction_theta_max 0.999
_diffrn_measurement_device_type 'CCD AREA DETECOR'
_diffrn_measurement_method /w
_diffrn_radiation_monochromator graphite
_diffrn_radiation_source 'fine-focus sealed tube'
_diffrn_radiation_type MoK\a
_diffrn_radiation_wavelength 0.71073
_diffrn_reflns_av_R_equivalents 0.0961
_diffrn_reflns_av_sigmaI/netI 0.1021
_diffrn_reflns_limit_h_max 24
_diffrn_reflns_limit_h_min -30
_diffrn_reflns_limit_k_max 9
_diffrn_reflns_limit_k_min -9
_diffrn_reflns_limit_l_max 12
_diffrn_reflns_limit_l_min -9
_diffrn_reflns_number 5296
_diffrn_reflns_theta_full 25.00
_diffrn_reflns_theta_max 25.00
_diffrn_reflns_theta_min 1.72
_exptl_absorpt_coefficient_mu 0.083
_exptl_absorpt_correction_T_max 0.9835
_exptl_absorpt_correction_T_min 0.9755
_exptl_absorpt_correction_type multi-scan
_exptl_absorpt_process_details sadabs
_exptl_crystal_colour light-yellow
_exptl_crystal_density_diffrn 1.342
_exptl_crystal_density_method 'not measured'
_exptl_crystal_description block
_exptl_crystal_F_000 856
_exptl_crystal_size_max 0.30
_exptl_crystal_size_mid 0.20
_exptl_crystal_size_min 0.20
_refine_diff_density_max 0.224
_refine_diff_density_min -0.208
_refine_diff_density_rms 0.051
_refine_ls_extinction_method none
_refine_ls_goodness_of_fit_ref 0.937
_refine_ls_hydrogen_treatment constr
_refine_ls_matrix_type full
_refine_ls_number_parameters 141
_refine_ls_number_reflns 1763
_refine_ls_number_restraints 0
_refine_ls_restrained_S_all 0.937
_refine_ls_R_factor_all 0.1346
_refine_ls_R_factor_gt 0.0533
_refine_ls_shift/su_max 0.000
_refine_ls_shift/su_mean 0.000
_refine_ls_structure_factor_coef Fsqd
_refine_ls_weighting_details 'calc w=1/[\s^2^(Fo^2^)+(0.0519P)^2^+0.0000P] where P=(Fo^2^+2Fc^2^)/3'
_refine_ls_weighting_scheme calc
_refine_ls_wR_factor_gt 0.1111
_refine_ls_wR_factor_ref 0.1429
_reflns_number_gt 835
_reflns_number_total 1763
_reflns_threshold_expression >2sigma(I)
_cod_data_source_file c6dt01183g2.cif
_cod_data_source_block 6
_cod_depositor_comments
;
The following automatic conversions were performed:

'_chemical_melting_point' value '471-473' was changed to '472.0(10)'
- the average value was taken and precision was estimated.

'_symmetry_cell_setting' value 'Monoclinic' changed to 'monoclinic'
according to
/usr/data/users/saulius/crontab/automatic-downloads/rss-feeds/RSC/lib/dictionaries/cif_core.dic
dictionary named 'cif_core.dic' version 2.4.2 from 2011-04-26.

Automatic conversion script
Id: cif_fix_values 4268 2015-11-12 08:31:59Z antanas 

 Adding full bibliography for 7039469--7039475.cif.
;
_cod_original_cell_volume 2012.2(7)
_cod_original_sg_symbol_H-M C2/c
_cod_database_code 7039474

loop_
_symmetry_equiv_pos_as_xyz
'x, y, z'
'-x, y, -z+1/2'
'x+1/2, y+1/2, z'
'-x+1/2, y+1/2, -z+1/2'
'-x, -y, -z'
'x, -y, z-1/2'
'-x+1/2, -y+1/2, -z'
'x+1/2, -y+1/2, z-1/2'

loop_
_atom_site_label
_atom_site_type_symbol
_atom_site_fract_x
_atom_site_fract_y
_atom_site_fract_z
_atom_site_U_iso_or_equiv
_atom_site_adp_type
_atom_site_occupancy
_atom_site_symmetry_multiplicity
_atom_site_calc_flag
_atom_site_refinement_flags
N2 N 1.00019(9) 0.2044(3) 0.0552(2) 0.0400(7) Uani 1 1 d .
N3 N 1.05705(9) 0.2025(3) 0.1101(3) 0.0445(7) Uani 1 1 d .
H3 H 1.0753 0.1499 0.1857 0.053 Uiso 1 1 calc R
N1 N 0.87948(9) 0.0805(3) 0.1135(3) 0.0484(7) Uani 1 1 d .
C1 C 0.97273(11) 0.1283(3) 0.1178(3) 0.0387(8) Uani 1 1 d .
C2 C 0.91076(11) 0.1331(4) 0.0440(3) 0.0399(8) Uani 1 1 d .
C3 C 0.88535(12) 0.1910(4) -0.0913(3) 0.0510(9) Uani 1 1 d .
H3B H 0.9074 0.2273 -0.1380 0.061 Uiso 1 1 calc R
C4 C 0.82776(12) 0.1941(4) -0.1546(3) 0.0574(10) Uani 1 1 d .
H4 H 0.8103 0.2330 -0.2448 0.069 Uiso 1 1 calc R
C5 C 0.79549(13) 0.1396(4) -0.0850(4) 0.0614(10) Uani 1 1 d .
H5 H 0.7562 0.1403 -0.1265 0.074 Uiso 1 1 calc R
C6 C 0.82308(12) 0.0846(4) 0.0467(4) 0.0569(10) Uani 1 1 d .
H6 H 0.8013 0.0472 0.0938 0.068 Uiso 1 1 calc R
C7 C 1.08607(11) 0.2874(4) 0.0422(3) 0.0403(8) Uani 1 1 d .
C8 C 1.05833(13) 0.3820(4) -0.0727(3) 0.0507(9) Uani 1 1 d .
H8 H 1.0191 0.3918 -0.1071 0.061 Uiso 1 1 calc R
C9 C 1.08861(14) 0.4625(4) -0.1371(4) 0.0575(9) Uani 1 1 d .
H9 H 1.0696 0.5252 -0.2158 0.069 Uiso 1 1 calc R
C10 C 1.14620(15) 0.4512(4) -0.0867(4) 0.0633(10) Uani 1 1 d .
H10 H 1.1664 0.5062 -0.1304 0.076 Uiso 1 1 calc R
C11 C 1.17384(14) 0.3582(5) 0.0286(4) 0.0661(11) Uani 1 1 d .
H11 H 1.2131 0.3504 0.0636 0.079 Uiso 1 1 calc R
C12 C 1.14411(12) 0.2756(4) 0.0936(4) 0.0544(9) Uani 1 1 d .
H12 H 1.1632 0.2123 0.1719 0.065 Uiso 1 1 calc R
C13 C 1.0000 0.0312(5) 0.2500 0.0417(11) Uani 1 2 d S
H13A H 0.9714 -0.0398 0.2599 0.050 Uiso 0.50 1 calc PR
H13B H 1.0286 -0.0398 0.2401 0.050 Uiso 0.50 1 calc PR

loop_
_atom_site_aniso_label
_atom_site_aniso_U_11
_atom_site_aniso_U_22
_atom_site_aniso_U_33
_atom_site_aniso_U_23
_atom_site_aniso_U_13
_atom_site_aniso_U_12
N2 0.0401(13) 0.0487(17) 0.0372(16) -0.0030(13) 0.0216(13) -0.0003(12)
N3 0.0406(13) 0.0577(19) 0.0394(16) 0.0081(14) 0.0201(13) 0.0006(12)
N1 0.0427(13) 0.0641(19) 0.0439(17) -0.0054(15) 0.0229(13) -0.0069(13)
C1 0.0405(16) 0.044(2) 0.0359(19) -0.0032(16) 0.0195(16) -0.0001(14)
C2 0.0444(16) 0.041(2) 0.040(2) -0.0065(15) 0.0221(16) -0.0009(14)
C3 0.0495(18) 0.064(2) 0.044(2) -0.0024(18) 0.0232(17) -0.0011(16)
C4 0.0492(18) 0.077(3) 0.043(2) 0.003(2) 0.0150(18) 0.0011(18)
C5 0.0426(18) 0.081(3) 0.057(3) -0.008(2) 0.0154(19) -0.0022(17)
C6 0.0475(19) 0.074(3) 0.056(2) -0.008(2) 0.0276(19) -0.0127(18)
C7 0.0452(17) 0.044(2) 0.0360(19) -0.0040(17) 0.0210(16) -0.0033(15)
C8 0.0478(17) 0.055(2) 0.050(2) 0.0036(19) 0.0203(17) -0.0034(16)
C9 0.072(2) 0.056(2) 0.048(2) 0.0056(19) 0.0272(18) -0.0110(19)
C10 0.076(2) 0.063(3) 0.066(3) -0.006(2) 0.045(2) -0.024(2)
C11 0.0488(19) 0.087(3) 0.070(3) -0.005(2) 0.031(2) -0.0127(19)
C12 0.0464(17) 0.071(2) 0.050(2) 0.007(2) 0.0231(17) -0.0024(17)
C13 0.043(2) 0.036(3) 0.052(3) 0.000 0.025(2) 0.000

loop_
_atom_type_symbol
_atom_type_description
_atom_type_scat_dispersion_real
_atom_type_scat_dispersion_imag
_atom_type_scat_source
C C 0.0033 0.0016 'International Tables Vol C Tables 4.2.6.8 and 6.1.1.4'
H H 0.0000 0.0000 'International Tables Vol C Tables 4.2.6.8 and 6.1.1.4'
N N 0.0061 0.0033 'International Tables Vol C Tables 4.2.6.8 and 6.1.1.4'

loop_
_geom_angle_atom_site_label_1
_geom_angle_atom_site_label_2
_geom_angle_atom_site_label_3
_geom_angle
_geom_angle_site_symmetry_1
C1 N2 N3 119.5(3) .
N2 N3 C7 118.8(3) .
N2 N3 H3 120.6 .
C7 N3 H3 120.6 .
C6 N1 C2 117.3(3) .
N2 C1 C2 114.3(3) .
N2 C1 C13 124.6(2) .
C2 C1 C13 121.0(2) .
N1 C2 C3 121.2(3) .
N1 C2 C1 117.1(3) .
C3 C2 C1 121.6(3) .
C4 C3 C2 119.3(3) .
C4 C3 H3B 120.4 .
C2 C3 H3B 120.4 .
C3 C4 C5 119.9(3) .
C3 C4 H4 120.0 .
C5 C4 H4 120.0 .
C6 C5 C4 117.6(3) .
C6 C5 H5 121.2 .
C4 C5 H5 121.2 .
N1 C6 C5 124.6(3) .
N1 C6 H6 117.7 .
C5 C6 H6 117.7 .
C8 C7 C12 119.6(3) .
C8 C7 N3 121.9(3) .
C12 C7 N3 118.5(3) .
C7 C8 C9 119.9(3) .
C7 C8 H8 120.1 .
C9 C8 H8 120.1 .
C10 C9 C8 120.8(3) .
C10 C9 H9 119.6 .
C8 C9 H9 119.6 .
C9 C10 C11 119.3(3) .
C9 C10 H10 120.4 .
C11 C10 H10 120.4 .
C10 C11 C12 120.7(3) .
C10 C11 H11 119.7 .
C12 C11 H11 119.7 .
C7 C12 C11 119.7(3) .
C7 C12 H12 120.1 .
C11 C12 H12 120.1 .
C1 C13 C1 117.1(3) 2_755
C1 C13 H13A 108.0 2_755
C1 C13 H13A 108.0 .
C1 C13 H13B 108.0 2_755
C1 C13 H13B 108.0 .
H13A C13 H13B 107.3 .

loop_
_geom_bond_atom_site_label_1
_geom_bond_atom_site_label_2
_geom_bond_distance
_geom_bond_site_symmetry_2
N2 C1 1.293(3) .
N2 N3 1.344(3) .
N3 C7 1.397(3) .
N3 H3 0.8600 .
N1 C6 1.340(3) .
N1 C2 1.348(3) .
C1 C2 1.473(4) .
C1 C13 1.509(3) .
C2 C3 1.393(4) .
C3 C4 1.364(4) .
C3 H3B 0.9300 .
C4 C5 1.375(4) .
C4 H4 0.9300 .
C5 C6 1.359(4) .
C5 H5 0.9300 .
C6 H6 0.9300 .
C7 C8 1.371(4) .
C7 C12 1.376(4) .
C8 C9 1.378(4) .
C8 H8 0.9300 .
C9 C10 1.365(4) .
C9 H9 0.9300 .
C10 C11 1.367(4) .
C10 H10 0.9300 .
C11 C12 1.380(4) .
C11 H11 0.9300 .
C12 H12 0.9300 .
C13 C1 1.509(3) 2_755
C13 H13A 0.9700 .
C13 H13B 0.9700 .

loop_
_geom_torsion_atom_site_label_1
_geom_torsion_atom_site_label_2
_geom_torsion_atom_site_label_3
_geom_torsion_atom_site_label_4
_geom_torsion
_geom_torsion_site_symmetry_4
C1 N2 N3 C7 -179.1(2) .
N3 N2 C1 C2 -177.3(2) .
N3 N2 C1 C13 -1.4(4) .
C6 N1 C2 C3 0.7(4) .
C6 N1 C2 C1 -180.0(3) .
N2 C1 C2 N1 -169.3(3) .
C13 C1 C2 N1 14.7(4) .
N2 C1 C2 C3 10.1(4) .
C13 C1 C2 C3 -166.0(3) .
N1 C2 C3 C4 -0.2(5) .
C1 C2 C3 C4 -179.5(3) .
C2 C3 C4 C5 -0.3(5) .
C3 C4 C5 C6 0.3(5) .
C2 N1 C6 C5 -0.7(5) .
C4 C5 C6 N1 0.3(5) .
N2 N3 C7 C8 4.8(4) .
N2 N3 C7 C12 -175.6(3) .
C12 C7 C8 C9 1.0(5) .
N3 C7 C8 C9 -179.4(3) .
C7 C8 C9 C10 -0.9(5) .
C8 C9 C10 C11 0.3(6) .
C9 C10 C11 C12 0.3(6) .
C8 C7 C12 C11 -0.4(5) .
N3 C7 C12 C11 180.0(3) .
C10 C11 C12 C7 -0.2(5) .
N2 C1 C13 C1 75.0(3) 2_755
C2 C1 C13 C1 -109.4(3) 2_755
